data_7022373
loop_
_publ_author_name
'McMorran, David A.'
'McAdam, C. John'
'van der Salm, Holly'
'Gordon, Keith C.'

_publ_section_title
;
 1,5-Diarylbiguanides and their nickel(II) complexes.
;
_journal_issue 8
_journal_name_full 'Dalton transactions (Cambridge, England : 2003)'
_journal_page_first 2948
_journal_page_last 2962
_journal_paper_doi 10.1039/c2dt32483k
_journal_volume 42
_journal_year 2013
_chemical_formula_moiety 'C36 H44 N10 Ni, 4(C2 H6 O S)'
_chemical_formula_sum 'C44 H68 N10 Ni O4 S4'
_chemical_formula_weight 988.03
_chemical_name_systematic
;
?
;
_space_group_IT_number 2
_symmetry_cell_setting triclinic
_symmetry_space_group_name_Hall '-P 1'
_symmetry_space_group_name_H-M 'P -1'
_atom_sites_solution_hydrogens geom
_atom_sites_solution_primary direct
_atom_sites_solution_secondary difmap
_audit_creation_method SHELXL-97
_cell_angle_alpha 92.325(5)
_cell_angle_beta 104.102(5)
_cell_angle_gamma 110.911(5)
_cell_formula_units_Z 1
_cell_length_a 8.701(5)
_cell_length_b 11.840(5)
_cell_length_c 13.424(5)
_cell_measurement_reflns_used 7123
_cell_measurement_temperature 89(2)
_cell_measurement_theta_max 34.49
_cell_measurement_theta_min 2.57
_cell_volume 1240.4(10)
_computing_cell_refinement 'ApexII and SAINT (Bruker, 2001)'
_computing_data_collection 'ApexII (Bruker, 2004)'
_computing_data_reduction SAINT
_computing_molecular_graphics 'WinGX (Farrugia, 1999)'
_computing_publication_material WinGX
_computing_structure_refinement 'SHELXL-97 (Sheldrick, 1997)'
_computing_structure_solution SAINT
_diffrn_ambient_temperature 89(2)
_diffrn_measured_fraction_theta_full 0.964
_diffrn_measured_fraction_theta_max 0.964
_diffrn_measurement_device_type 'Bruker Kappa ApexII area detector'
_diffrn_measurement_method 'phi and omega scans'
_diffrn_radiation_monochromator graphite
_diffrn_radiation_source 'fine-focus sealed tube'
_diffrn_radiation_type MoK\a
_diffrn_radiation_wavelength 0.71069
_diffrn_reflns_av_R_equivalents 0.0443
_diffrn_reflns_av_sigmaI/netI 0.0526
_diffrn_reflns_limit_h_max 13
_diffrn_reflns_limit_h_min -13
_diffrn_reflns_limit_k_max 14
_diffrn_reflns_limit_k_min -18
_diffrn_reflns_limit_l_max 21
_diffrn_reflns_limit_l_min -19
_diffrn_reflns_number 34673
_diffrn_reflns_theta_full 34.89
_diffrn_reflns_theta_max 34.89
_diffrn_reflns_theta_min 2.60
_exptl_absorpt_coefficient_mu 0.610
_exptl_absorpt_correction_T_max 0.92400
_exptl_absorpt_correction_T_min 0.76800
_exptl_absorpt_correction_type multi-scan
_exptl_absorpt_process_details 'SADABS (Bruker, 2001)'
_exptl_crystal_colour orange
_exptl_crystal_density_diffrn 1.323
_exptl_crystal_density_method 'not measured'
_exptl_crystal_description plate
_exptl_crystal_F_000 526
_exptl_crystal_size_max 0.54
_exptl_crystal_size_mid 0.36
_exptl_crystal_size_min 0.13
_refine_diff_density_max 0.730
_refine_diff_density_min -0.636
_refine_diff_density_rms 0.082
_refine_ls_extinction_method none
_refine_ls_goodness_of_fit_ref 1.055
_refine_ls_hydrogen_treatment mixed
_refine_ls_matrix_type full
_refine_ls_number_parameters 310
_refine_ls_number_reflns 10423
_refine_ls_number_restraints 0
_refine_ls_restrained_S_all 1.055
_refine_ls_R_factor_all 0.0548
_refine_ls_R_factor_gt 0.0409
_refine_ls_shift/su_max 0.001
_refine_ls_shift/su_mean 0.000
_refine_ls_structure_factor_coef Fsqd
_refine_ls_weighting_details 'calc w=1/[\s^2^(Fo^2^)+(0.0525P)^2^+0.1352P] where P=(Fo^2^+2Fc^2^)/3'
_refine_ls_weighting_scheme calc
_refine_ls_wR_factor_gt 0.1037
_refine_ls_wR_factor_ref 0.1109
_reflns_number_gt 8241
_reflns_number_total 10423
_reflns_threshold_expression >2\s(I)
_cod_data_source_file c2dt32483k.txt
_cod_data_source_block dma34
_cod_depositor_comments
;
The following automatic conversions were performed:

'_symmetry_cell_setting' value 'Triclinic' changed to 'triclinic'
according to /home/saulius/struct/CIF-dictionaries/cif_core.dic
dictionary named 'cif_core.dic' version 2.4.2 from 2011-04-26.

Automatic conversion script
Id: cif_fix_values 1891 2012-01-12 08:04:46Z andrius 
;
_cod_original_sg_symbol_H-M P-1
_cod_database_code 7022373

loop_
_symmetry_equiv_pos_as_xyz
'x, y, z'
'-x, -y, -z'

loop_
_atom_site_label
_atom_site_type_symbol
_atom_site_fract_x
_atom_site_fract_y
_atom_site_fract_z
_atom_site_U_iso_or_equiv
_atom_site_adp_type
_atom_site_occupancy
_atom_site_symmetry_multiplicity
_atom_site_calc_flag
_atom_site_refinement_flags
_atom_site_disorder_assembly
_atom_site_disorder_group
Ni1 Ni 0.0000 0.5000 0.0000 0.01045(5) Uani 1 2 d S . .
N1 N -0.10853(12) 0.40010(9) -0.12661(8) 0.01374(19) Uani 1 1 d . . .
H1 H -0.055(2) 0.4118(15) -0.1764(13) 0.024(4) Uiso 1 1 d . . .
C1 C -0.26760(14) 0.31780(10) -0.16035(9) 0.0119(2) Uani 1 1 d . . .
N2 N -0.38237(12) 0.28265(9) -0.10575(7) 0.01375(19) Uani 1 1 d . . .
C2 C -0.34327(14) 0.34056(10) -0.00887(9) 0.0127(2) Uani 1 1 d . . .
N3 N -0.19813(12) 0.42981(9) 0.04159(8) 0.01442(19) Uani 1 1 d . . .
H3 H -0.203(2) 0.4560(16) 0.1007(14) 0.025(4) Uiso 1 1 d . . .
N4 N -0.31730(12) 0.26131(10) -0.26174(8) 0.0154(2) Uani 1 1 d . . .
H4 H -0.237(2) 0.2898(14) -0.2939(12) 0.019(4) Uiso 1 1 d . . .
C3 C -0.47411(14) 0.17547(10) -0.32342(9) 0.0124(2) Uani 1 1 d . . .
C4 C -0.60655(14) 0.10061(10) -0.28575(9) 0.0133(2) Uani 1 1 d . . .
H4B H -0.5959 0.1072 -0.2149 0.016 Uiso 1 1 calc R . .
C5 C -0.75499(14) 0.01584(10) -0.35532(9) 0.0136(2) Uani 1 1 d . . .
C6 C -0.77000(15) 0.00532(10) -0.46165(9) 0.0148(2) Uani 1 1 d . . .
H6A H -0.8692 -0.0512 -0.5073 0.018 Uiso 1 1 calc R . .
C7 C -0.63826(14) 0.07840(10) -0.50031(9) 0.0129(2) Uani 1 1 d . . .
C8 C -0.49171(14) 0.16289(10) -0.43076(9) 0.0130(2) Uani 1 1 d . . .
H8A H -0.4033 0.2122 -0.4557 0.016 Uiso 1 1 calc R . .
C9 C -0.89597(16) -0.06485(11) -0.31353(10) 0.0190(2) Uani 1 1 d . . .
H9A H -0.9888 -0.1177 -0.3700 0.028 Uiso 1 1 calc R . .
H9B H -0.9361 -0.0150 -0.2767 0.028 Uiso 1 1 calc R . .
H9C H -0.8528 -0.1131 -0.2673 0.028 Uiso 1 1 calc R . .
C10 C -0.65462(16) 0.06681(11) -0.61535(9) 0.0169(2) Uani 1 1 d . . .
H10A H -0.5528 0.1238 -0.6277 0.025 Uiso 0.228(18) 1 calc PR A 1
H10B H -0.7518 0.0840 -0.6514 0.025 Uiso 0.228(18) 1 calc PR A 1
H10C H -0.6697 -0.0147 -0.6400 0.025 Uiso 0.228(18) 1 calc PR A 1
H10D H -0.7438 -0.0046 -0.6506 0.008(5) Uiso 0.772(18) 1 d PR A 2
H10E H -0.5389 0.0659 -0.6262 0.013(5) Uiso 0.772(18) 1 d PR A 2
H10F H -0.6782 0.1381 -0.6508 0.013(5) Uiso 0.772(18) 1 d PR A 2
N5 N -0.47740(13) 0.29733(10) 0.03474(8) 0.0174(2) Uani 1 1 d . . .
H5 H -0.570(2) 0.2441(14) -0.0061(12) 0.018(4) Uiso 1 1 d . . .
C11 C -0.47195(14) 0.32610(10) 0.13931(9) 0.0146(2) Uani 1 1 d . . .
C12 C -0.33790(15) 0.32550(11) 0.22127(9) 0.0166(2) Uani 1 1 d . . .
H12A H -0.2492 0.3073 0.2072 0.020 Uiso 1 1 calc R . .
C13 C -0.33546(16) 0.35199(11) 0.32417(9) 0.0177(2) Uani 1 1 d . . .
C14 C -0.47162(16) 0.37517(11) 0.34342(9) 0.0186(2) Uani 1 1 d . . .
H14A H -0.4717 0.3917 0.4117 0.022 Uiso 1 1 calc R . .
C15 C -0.60863(16) 0.37444(11) 0.26306(10) 0.0178(2) Uani 1 1 d . . .
C16 C -0.60674(15) 0.35090(11) 0.16089(9) 0.0168(2) Uani 1 1 d . . .
H16A H -0.6960 0.3517 0.1066 0.020 Uiso 1 1 calc R . .
C17 C -0.18749(18) 0.35361(14) 0.41102(11) 0.0262(3) Uani 1 1 d . . .
H17A H -0.2051 0.3731 0.4764 0.039 Uiso 1 1 calc R . .
H17B H -0.0832 0.4140 0.4046 0.039 Uiso 1 1 calc R . .
H17C H -0.1797 0.2747 0.4074 0.039 Uiso 1 1 calc R . .
C18 C -0.7553(2) 0.39955(14) 0.28692(12) 0.0266(3) Uani 1 1 d . . .
H18A H -0.7355 0.4135 0.3607 0.040 Uiso 0.228(18) 1 calc PR A 1
H18B H -0.8602 0.3305 0.2575 0.040 Uiso 0.228(18) 1 calc PR A 1
H18C H -0.7636 0.4705 0.2577 0.040 Uiso 0.228(18) 1 calc PR A 1
H18D H -0.8362 0.4059 0.2204 0.020(6) Uiso 0.772(18) 1 d PR A 2
H18E H -0.8137 0.3271 0.3295 0.038(7) Uiso 0.772(18) 1 d PR A 2
H18F H -0.7097 0.4638 0.3176 0.033(7) Uiso 0.772(18) 1 d PR A 2
S1 S 0.07801(4) 0.27205(3) -0.32013(2) 0.01861(7) Uani 1 1 d . . .
O1 O -0.01339(12) 0.35987(10) -0.32751(7) 0.0233(2) Uani 1 1 d . . .
C20 C 0.25190(19) 0.33039(14) -0.20485(11) 0.0265(3) Uani 1 1 d . . .
H20A H 0.2083 0.3189 -0.1453 0.040 Uiso 1 1 calc R . .
H20B H 0.3132 0.4159 -0.2043 0.040 Uiso 1 1 calc R . .
H20C H 0.3277 0.2877 -0.2030 0.040 Uiso 1 1 calc R . .
C21 C 0.19746(17) 0.30618(12) -0.41327(11) 0.0210(3) Uani 1 1 d . . .
H21A H 0.1205 0.2797 -0.4819 0.032 Uiso 1 1 calc R . .
H21B H 0.2755 0.2645 -0.4034 0.032 Uiso 1 1 calc R . .
H21C H 0.2607 0.3926 -0.4047 0.032 Uiso 1 1 calc R . .
S2 S -0.74319(4) -0.02582(3) -0.01835(3) 0.02289(8) Uani 1 1 d . . .
O2 O -0.78971(12) 0.07886(8) -0.05772(7) 0.0232(2) Uani 1 1 d . . .
C30 C -0.7079(3) -0.00412(15) 0.11917(13) 0.0426(5) Uani 1 1 d . . .
H30A H -0.6039 0.0651 0.1498 0.064 Uiso 1 1 calc R . .
H30B H -0.6988 -0.0757 0.1468 0.064 Uiso 1 1 calc R . .
H30C H -0.8022 0.0100 0.1347 0.064 Uiso 1 1 calc R . .
C31 C -0.93824(17) -0.15637(12) -0.04656(12) 0.0244(3) Uani 1 1 d . . .
H31A H -0.9791 -0.1830 -0.1200 0.037 Uiso 1 1 calc R . .
H31B H -1.0222 -0.1355 -0.0237 0.037 Uiso 1 1 calc R . .
H31C H -0.9184 -0.2209 -0.0112 0.037 Uiso 1 1 calc R . .

loop_
_atom_site_aniso_label
_atom_site_aniso_U_11
_atom_site_aniso_U_22
_atom_site_aniso_U_33
_atom_site_aniso_U_23
_atom_site_aniso_U_13
_atom_site_aniso_U_12
Ni1 0.00908(9) 0.01020(9) 0.00873(9) -0.00151(7) 0.00142(7) 0.00076(7)
N1 0.0109(4) 0.0147(4) 0.0116(4) -0.0020(3) 0.0033(3) 0.0003(3)
C1 0.0118(4) 0.0111(5) 0.0111(5) 0.0000(4) 0.0017(4) 0.0035(4)
N2 0.0117(4) 0.0152(4) 0.0105(4) -0.0023(3) 0.0023(3) 0.0016(3)
C2 0.0106(4) 0.0128(5) 0.0126(5) 0.0005(4) 0.0025(4) 0.0027(4)
N3 0.0119(4) 0.0150(4) 0.0113(4) -0.0043(3) 0.0031(3) -0.0002(3)
N4 0.0109(4) 0.0195(5) 0.0102(4) -0.0036(4) 0.0026(3) 0.0001(3)
C3 0.0105(4) 0.0120(5) 0.0119(5) -0.0026(4) 0.0008(4) 0.0032(4)
C4 0.0129(4) 0.0137(5) 0.0112(5) -0.0009(4) 0.0027(4) 0.0032(4)
C5 0.0129(4) 0.0130(5) 0.0123(5) 0.0001(4) 0.0023(4) 0.0029(4)
C6 0.0136(5) 0.0131(5) 0.0132(5) -0.0017(4) 0.0008(4) 0.0021(4)
C7 0.0137(5) 0.0129(5) 0.0107(5) -0.0012(4) 0.0011(4) 0.0052(4)
C8 0.0125(4) 0.0133(5) 0.0112(5) -0.0003(4) 0.0026(4) 0.0032(4)
C9 0.0165(5) 0.0176(5) 0.0172(6) 0.0001(4) 0.0047(4) 0.0001(4)
C10 0.0191(5) 0.0173(5) 0.0105(5) -0.0009(4) 0.0021(4) 0.0041(4)
N5 0.0115(4) 0.0208(5) 0.0126(4) -0.0035(4) 0.0037(3) -0.0020(4)
C11 0.0137(5) 0.0140(5) 0.0119(5) -0.0008(4) 0.0041(4) 0.0002(4)
C12 0.0161(5) 0.0163(5) 0.0159(5) 0.0009(4) 0.0046(4) 0.0043(4)
C13 0.0195(5) 0.0163(5) 0.0134(5) 0.0032(4) 0.0027(4) 0.0032(4)
C14 0.0250(6) 0.0160(5) 0.0136(5) 0.0011(4) 0.0080(5) 0.0047(5)
C15 0.0196(5) 0.0152(5) 0.0188(6) 0.0022(4) 0.0095(4) 0.0043(4)
C16 0.0150(5) 0.0175(5) 0.0154(5) 0.0019(4) 0.0044(4) 0.0033(4)
C17 0.0247(6) 0.0329(7) 0.0165(6) 0.0065(5) 0.0011(5) 0.0082(6)
C18 0.0289(7) 0.0296(7) 0.0276(7) 0.0046(6) 0.0151(6) 0.0135(6)
S1 0.01736(13) 0.01680(14) 0.01691(15) 0.00115(11) 0.00347(11) 0.00190(11)
O1 0.0176(4) 0.0357(6) 0.0211(5) 0.0068(4) 0.0077(4) 0.0135(4)
C20 0.0288(7) 0.0300(7) 0.0200(6) -0.0047(5) -0.0026(5) 0.0175(6)
C21 0.0221(6) 0.0210(6) 0.0229(6) 0.0017(5) 0.0089(5) 0.0098(5)
S2 0.01607(14) 0.02005(15) 0.02852(18) -0.00150(13) 0.00393(12) 0.00417(11)
O2 0.0235(5) 0.0189(4) 0.0202(5) 0.0031(4) 0.0031(4) 0.0017(4)
C30 0.0643(12) 0.0240(8) 0.0243(8) 0.0011(6) -0.0143(8) 0.0167(8)
C31 0.0214(6) 0.0181(6) 0.0286(7) 0.0026(5) 0.0043(5) 0.0033(5)

loop_
_atom_type_symbol
_atom_type_description
_atom_type_scat_dispersion_real
_atom_type_scat_dispersion_imag
_atom_type_scat_source
C C 0.0033 0.0016 'International Tables Vol C Tables 4.2.6.8 and 6.1.1.4'
H H 0.0000 0.0000 'International Tables Vol C Tables 4.2.6.8 and 6.1.1.4'
N N 0.0061 0.0033 'International Tables Vol C Tables 4.2.6.8 and 6.1.1.4'
O O 0.0106 0.0060 'International Tables Vol C Tables 4.2.6.8 and 6.1.1.4'
S S 0.1246 0.1234 'International Tables Vol C Tables 4.2.6.8 and 6.1.1.4'
Ni Ni 0.3393 1.1124 'International Tables Vol C Tables 4.2.6.8 and 6.1.1.4'

loop_
_geom_angle_atom_site_label_1
_geom_angle_atom_site_label_2
_geom_angle_atom_site_label_3
_geom_angle
_geom_angle_site_symmetry_1
_geom_angle_site_symmetry_3
N1 Ni1 N1 180.00(6) 2_565 .
N1 Ni1 N3 89.36(5) 2_565 2_565
N1 Ni1 N3 90.64(5) . 2_565
N1 Ni1 N3 90.64(5) 2_565 .
N1 Ni1 N3 89.36(5) . .
N3 Ni1 N3 180.00(8) 2_565 .
C1 N1 Ni1 129.00(8) . .
C1 N1 H1 112.1(11) . .
Ni1 N1 H1 118.5(11) . .
N1 C1 N2 126.60(11) . .
N1 C1 N4 116.21(10) . .
N2 C1 N4 117.17(10) . .
C1 N2 C2 119.15(10) . .
N3 C2 N2 126.76(10) . .
N3 C2 N5 121.35(11) . .
N2 C2 N5 111.88(10) . .
C2 N3 Ni1 128.88(9) . .
C2 N3 H3 111.3(12) . .
Ni1 N3 H3 119.8(12) . .
C1 N4 C3 131.77(10) . .
C1 N4 H4 112.8(11) . .
C3 N4 H4 115.2(11) . .
C4 C3 N4 125.14(11) . .
C4 C3 C8 119.30(10) . .
N4 C3 C8 115.51(10) . .
C5 C4 C3 119.61(11) . .
C5 C4 H4B 120.2 . .
C3 C4 H4B 120.2 . .
C6 C5 C4 120.10(10) . .
C6 C5 C9 120.88(10) . .
C4 C5 C9 119.01(11) . .
C7 C6 C5 120.96(10) . .
C7 C6 H6A 119.5 . .
C5 C6 H6A 119.5 . .
C8 C7 C6 118.57(11) . .
C8 C7 C10 120.53(10) . .
C6 C7 C10 120.90(10) . .
C7 C8 C3 121.45(10) . .
C7 C8 H8A 119.3 . .
C3 C8 H8A 119.3 . .
C5 C9 H9A 109.5 . .
C5 C9 H9B 109.5 . .
H9A C9 H9B 109.5 . .
C5 C9 H9C 109.5 . .
H9A C9 H9C 109.5 . .
H9B C9 H9C 109.5 . .
C7 C10 H10A 109.5 . .
C7 C10 H10B 109.5 . .
H10A C10 H10B 109.5 . .
C7 C10 H10C 109.5 . .
H10A C10 H10C 109.5 . .
H10B C10 H10C 109.5 . .
C7 C10 H10D 111.4 . .
H10A C10 H10D 136.6 . .
H10B C10 H10D 69.4 . .
H10C C10 H10D 42.2 . .
C7 C10 H10E 108.4 . .
H10A C10 H10E 42.6 . .
H10B C10 H10E 139.4 . .
H10C C10 H10E 70.2 . .
H10D C10 H10E 109.0 . .
C7 C10 H10F 113.8 . .
H10A C10 H10F 68.8 . .
H10B C10 H10F 42.1 . .
H10C C10 H10F 134.4 . .
H10D C10 H10F 106.2 . .
H10E C10 H10F 107.8 . .
C2 N5 C11 126.34(10) . .
C2 N5 H5 114.6(10) . .
C11 N5 H5 118.9(10) . .
C16 C11 C12 119.39(11) . .
C16 C11 N5 119.23(11) . .
C12 C11 N5 121.34(11) . .
C11 C12 C13 120.81(12) . .
C11 C12 H12A 119.6 . .
C13 C12 H12A 119.6 . .
C14 C13 C12 118.60(12) . .
C14 C13 C17 121.64(12) . .
C12 C13 C17 119.76(12) . .
C13 C14 C15 121.81(12) . .
C13 C14 H14A 119.1 . .
C15 C14 H14A 119.1 . .
C16 C15 C14 118.78(12) . .
C16 C15 C18 120.84(12) . .
C14 C15 C18 120.38(12) . .
C15 C16 C11 120.59(12) . .
C15 C16 H16A 119.7 . .
C11 C16 H16A 119.7 . .
C13 C17 H17A 109.5 . .
C13 C17 H17B 109.5 . .
H17A C17 H17B 109.5 . .
C13 C17 H17C 109.5 . .
H17A C17 H17C 109.5 . .
H17B C17 H17C 109.5 . .
C15 C18 H18A 109.5 . .
C15 C18 H18B 109.5 . .
H18A C18 H18B 109.5 . .
C15 C18 H18C 109.5 . .
H18A C18 H18C 109.5 . .
H18B C18 H18C 109.5 . .
C15 C18 H18D 110.2 . .
H18A C18 H18D 139.8 . .
H18B C18 H18D 62.1 . .
H18C C18 H18D 50.1 . .
C15 C18 H18E 106.3 . .
H18A C18 H18E 58.4 . .
H18B C18 H18E 55.4 . .
H18C C18 H18E 144.2 . .
H18D C18 H18E 114.7 . .
C15 C18 H18F 101.9 . .
H18A C18 H18F 58.3 . .
H18B C18 H18F 148.6 . .
H18C C18 H18F 57.7 . .
H18D C18 H18F 106.9 . .
H18E C18 H18F 116.0 . .
O1 S1 C21 105.41(6) . .
O1 S1 C20 105.69(7) . .
C21 S1 C20 98.65(8) . .
S1 C20 H20A 109.5 . .
S1 C20 H20B 109.5 . .
H20A C20 H20B 109.5 . .
S1 C20 H20C 109.5 . .
H20A C20 H20C 109.5 . .
H20B C20 H20C 109.5 . .
S1 C21 H21A 109.5 . .
S1 C21 H21B 109.5 . .
H21A C21 H21B 109.5 . .
S1 C21 H21C 109.5 . .
H21A C21 H21C 109.5 . .
H21B C21 H21C 109.5 . .
O2 S2 C31 106.62(7) . .
O2 S2 C30 106.01(7) . .
C31 S2 C30 96.86(8) . .
S2 C30 H30A 109.5 . .
S2 C30 H30B 109.5 . .
H30A C30 H30B 109.5 . .
S2 C30 H30C 109.5 . .
H30A C30 H30C 109.5 . .
H30B C30 H30C 109.5 . .
S2 C31 H31A 109.5 . .
S2 C31 H31B 109.5 . .
H31A C31 H31B 109.5 . .
S2 C31 H31C 109.5 . .
H31A C31 H31C 109.5 . .
H31B C31 H31C 109.5 . .

loop_
_geom_bond_atom_site_label_1
_geom_bond_atom_site_label_2
_geom_bond_distance
_geom_bond_site_symmetry_2
Ni1 N1 1.8539(11) 2_565
Ni1 N1 1.8539(11) .
Ni1 N3 1.8596(13) 2_565
Ni1 N3 1.8596(13) .
N1 C1 1.3290(15) .
N1 H1 0.895(17) .
C1 N2 1.3389(15) .
C1 N4 1.3854(15) .
N2 C2 1.3501(15) .
C2 N3 1.3201(15) .
C2 N5 1.3774(15) .
N3 H3 0.855(17) .
N4 C3 1.4041(15) .
N4 H4 0.880(16) .
C3 C4 1.4002(16) .
C3 C8 1.4073(17) .
C4 C5 1.3994(16) .
C4 H4B 0.9300 .
C5 C6 1.3975(17) .
C5 C9 1.5082(17) .
C6 C7 1.3965(16) .
C6 H6A 0.9300 .
C7 C8 1.3899(16) .
C7 C10 1.5119(17) .
C8 H8A 0.9300 .
C9 H9A 0.9600 .
C9 H9B 0.9600 .
C9 H9C 0.9600 .
C10 H10A 0.9600 .
C10 H10B 0.9600 .
C10 H10C 0.9600 .
C10 H10D 0.9280 .
C10 H10E 1.0552 .
C10 H10F 1.0444 .
N5 C11 1.4164(16) .
N5 H5 0.861(16) .
C11 C16 1.3965(18) .
C11 C12 1.3972(18) .
C12 C13 1.3974(18) .
C12 H12A 0.9300 .
C13 C14 1.386(2) .
C13 C17 1.505(2) .
C14 C15 1.3965(19) .
C14 H14A 0.9300 .
C15 C16 1.3937(18) .
C15 C18 1.511(2) .
C16 H16A 0.9300 .
C17 H17A 0.9600 .
C17 H17B 0.9600 .
C17 H17C 0.9600 .
C18 H18A 0.9600 .
C18 H18B 0.9600 .
C18 H18C 0.9600 .
C18 H18D 1.0173 .
C18 H18E 1.0912 .
C18 H18F 0.7654 .
S1 O1 1.5112(12) .
S1 C21 1.7835(14) .
S1 C20 1.7854(15) .
C20 H20A 0.9600 .
C20 H20B 0.9600 .
C20 H20C 0.9600 .
C21 H21A 0.9600 .
C21 H21B 0.9600 .
C21 H21C 0.9600 .
S2 O2 1.5120(12) .
S2 C31 1.7831(15) .
S2 C30 1.7881(18) .
C30 H30A 0.9600 .
C30 H30B 0.9600 .
C30 H30C 0.9600 .
C31 H31A 0.9600 .
C31 H31B 0.9600 .
C31 H31C 0.9600 .

loop_
_geom_hbond_atom_site_label_D
_geom_hbond_atom_site_label_H
_geom_hbond_atom_site_label_A
_geom_hbond_distance_DH
_geom_hbond_distance_HA
_geom_hbond_distance_DA
_geom_hbond_angle_DHA
N1 H1 O1 0.895(17) 2.243(17) 3.0742(17) 154.4(15)
N4 H4 O1 0.880(16) 1.999(16) 2.8553(19) 164.0(15)
N5 H5 O2 0.861(16) 2.130(16) 2.9486(17) 158.7(14)
